data_7202799
loop_
_publ_author_name
'Dobrzycki, Lukasz'
'Wo\'zniak, Krzysztof'

_publ_section_title
;
 Structural consequences of benzidine dihydrochloride substitution in
 the solid state
;
_journal_issue 11
_journal_name_full CrystEngComm
_journal_page_first 1029
_journal_paper_doi 10.1039/b702072d
_journal_volume 9
_journal_year 2007
_chemical_formula_sum 'C24 H42 Cl8 N8 O4'
_chemical_formula_weight 790.26
_chemical_name_systematic
;
?
;
_space_group_IT_number 14
_symmetry_cell_setting monoclinic
_symmetry_space_group_name_Hall '-P 2ybc'
_symmetry_space_group_name_H-M 'P 1 21/c 1'
_atom_sites_solution_hydrogens geom
_atom_sites_solution_primary direct
_atom_sites_solution_secondary difmap
_audit_creation_method SHELXL-97
_cell_angle_alpha 90.00
_cell_angle_beta 93.524(6)
_cell_angle_gamma 90.00
_cell_formula_units_Z 4
_cell_length_a 21.7160(18)
_cell_length_b 21.6971(16)
_cell_length_c 7.6449(6)
_cell_measurement_temperature 170(2)
_cell_volume 3595.3(5)
_computing_cell_refinement
;
CrysAlis RED, Oxford Diffraction Ltd.,
Version 1.171.28cycle2 beta (release 25-10-2005 CrysAlis171 .NET)
(compiled Oct 25 2005,08:50:05)
;
_computing_data_collection
;
CrysAlis CCD, Oxford Diffraction Ltd.,
Version 1.171.28cycle2 beta (release 25-10-2005 CrysAlis171 .NET)
(compiled Oct 25 2005,08:50:05)
;
_computing_data_reduction
;
CrysAlis RED, Oxford Diffraction Ltd.,
Version 1.171.28cycle2 beta (release 25-10-2005 CrysAlis171 .NET)
(compiled Oct 25 2005,08:50:05)
;
_computing_molecular_graphics Diamond
_computing_publication_material SHELXTL-97
_computing_structure_refinement 'SHELXL-97 (Sheldrick, 1997)'
_computing_structure_solution 'SHELXS-97 (Sheldrick, 1990)'
_diffrn_ambient_temperature 170(2)
_diffrn_detector_area_resol_mean 8.6479
_diffrn_measured_fraction_theta_full 0.999
_diffrn_measured_fraction_theta_max 0.999
_diffrn_measurement_device_type KM4CCD
_diffrn_measurement_method 'omega scan'
_diffrn_radiation_monochromator graphite
_diffrn_radiation_source 'fine-focus sealed tube'
_diffrn_radiation_type MoK\a
_diffrn_radiation_wavelength 0.71073
_diffrn_reflns_av_R_equivalents 0.1266
_diffrn_reflns_av_sigmaI/netI 0.1534
_diffrn_reflns_limit_h_max 28
_diffrn_reflns_limit_h_min -28
_diffrn_reflns_limit_k_max 28
_diffrn_reflns_limit_k_min -27
_diffrn_reflns_limit_l_max 9
_diffrn_reflns_limit_l_min -10
_diffrn_reflns_number 58111
_diffrn_reflns_theta_full 28.00
_diffrn_reflns_theta_max 28.00
_diffrn_reflns_theta_min 2.66
_diffrn_standards_decay_% 2
_diffrn_standards_number '1 frame'
_exptl_absorpt_coefficient_mu 0.669
_exptl_absorpt_correction_T_max 0.99
_exptl_absorpt_correction_T_min 0.83
_exptl_absorpt_correction_type multi-scan
_exptl_absorpt_process_details
;
CrysAlis RED, Oxford Diffraction Ltd.,
Version 1.171.28cycle2 beta (release 25-10-2005 CrysAlis171 .NET)
(compiled Oct 25 2005,08:50:05)
Empirical absorption correction using spherical harmonics,
implemented in SCALE3 ABSPACK scaling algorithm.
;
_exptl_crystal_colour colourless
_exptl_crystal_density_diffrn 1.460
_exptl_crystal_density_method 'not measured'
_exptl_crystal_description needle
_exptl_crystal_F_000 1640
_exptl_crystal_size_max 0.43
_exptl_crystal_size_mid 0.05
_exptl_crystal_size_min 0.03
_refine_diff_density_max 0.307
_refine_diff_density_min -0.340
_refine_diff_density_rms 0.068
_refine_ls_extinction_method none
_refine_ls_goodness_of_fit_ref 0.769
_refine_ls_hydrogen_treatment mixed
_refine_ls_matrix_type full
_refine_ls_number_parameters 442
_refine_ls_number_reflns 8656
_refine_ls_number_restraints 14
_refine_ls_restrained_S_all 0.780
_refine_ls_R_factor_all 0.0982
_refine_ls_R_factor_gt 0.0345
_refine_ls_shift/su_max 0.001
_refine_ls_shift/su_mean 0.000
_refine_ls_structure_factor_coef Fsqd
_refine_ls_weighting_details 'calc w=1/[\s^2^(Fo^2^)+(0.0310P)^2^+0.0000P] where P=(Fo^2^+2Fc^2^)/3'
_refine_ls_weighting_scheme calc
_refine_ls_wR_factor_gt 0.0689
_refine_ls_wR_factor_ref 0.0834
_reflns_number_gt 4094
_reflns_number_total 8656
_reflns_threshold_expression >2sigma(I)
_cod_data_source_file b702072d.txt
_cod_data_source_block 6_2Cl
_cod_depositor_comments
;
The following automatic conversions were performed:
'_symmetry_cell_setting' value 'Monoclinic' changed to 'monoclinic'
according to '/home/saulius/struct/CIF-dictionaries/cif_core.dic'
dictionary named 'cif_core.dic' version 2.4.1 from 2010-06-29.

Automatic conversion script
Id: cif_fix_enum 1527 2010-12-29 10:47:43Z saulius 
;
_cod_original_sg_symbol_H-M P2(1)/c
_cod_database_code 7202799

loop_
_symmetry_equiv_pos_as_xyz
'x, y, z'
'-x, y+1/2, -z+1/2'
'-x, -y, -z'
'x, -y-1/2, z-1/2'

loop_
_atom_site_label
_atom_site_type_symbol
_atom_site_fract_x
_atom_site_fract_y
_atom_site_fract_z
_atom_site_U_iso_or_equiv
_atom_site_adp_type
_atom_site_occupancy
_atom_site_symmetry_multiplicity
_atom_site_calc_flag
_atom_site_refinement_flags
_atom_site_disorder_assembly
_atom_site_disorder_group
Cl1 Cl 0.42743(4) 0.59115(4) 0.95316(10) 0.02612(19) Uani 1 1 d . . .
Cl2 Cl 0.57977(4) 0.53388(4) 0.36818(10) 0.02822(19) Uani 1 1 d . . .
Cl3 Cl 0.10123(4) 1.06795(4) 0.55622(10) 0.0294(2) Uani 1 1 d . . .
Cl4 Cl 0.23541(4) 0.53614(4) 0.76243(10) 0.02834(19) Uani 1 1 d . . .
Cl5 Cl 0.26711(4) 0.54535(4) 0.24553(10) 0.0300(2) Uani 1 1 d . . .
Cl6 Cl 0.46721(4) 0.26719(4) 0.65680(10) 0.02410(18) Uani 1 1 d . . .
Cl7 Cl 0.04922(4) 0.26050(4) 0.68012(10) 0.02708(19) Uani 1 1 d . . .
Cl8A Cl 0.06445(14) 0.55429(15) 0.3605(3) 0.0363(7) Uani 0.613(4) 1 d PD . .
Cl8B Cl 0.0319(2) 0.5805(3) 0.6695(5) 0.0403(11) Uani 0.387(4) 1 d PD . .
O1S O 0.44463(11) 0.59132(10) 0.3572(3) 0.0292(5) Uani 1 1 d D . .
O2S O 0.45087(10) 0.43998(11) 0.2421(3) 0.0312(6) Uani 1 1 d D . .
O3S O 0.08197(12) 0.43578(12) 0.6560(3) 0.0440(7) Uani 1 1 d D . .
O4A O 0.0605(5) 0.5484(6) 0.2931(12) 0.034(2) Uani 0.387(4) 1 d PDU . .
O4B O 0.0251(3) 0.5767(4) 0.7428(8) 0.0299(14) Uani 0.613(4) 1 d PDU . .
N1A N 0.44951(11) 0.67618(11) 0.6340(3) 0.0220(6) Uani 1 1 d . . .
H1A1 H 0.4508 0.6462 0.7174 0.033 Uiso 1 1 calc R . .
H1A2 H 0.4750 0.7076 0.6697 0.033 Uiso 1 1 calc R . .
H1A3 H 0.4619 0.6603 0.5318 0.033 Uiso 1 1 calc R . .
N2A N 0.02100(12) 0.84187(13) 0.5679(4) 0.0367(8) Uani 1 1 d . . .
H2A1 H 0.0224 0.8801 0.6173 0.055 Uiso 1 1 calc R . .
H2A2 H -0.0010 0.8161 0.6343 0.055 Uiso 1 1 calc R . .
H2A3 H 0.0026 0.8442 0.4580 0.055 Uiso 1 1 calc R . .
N3A N 0.34617(12) 0.59328(11) 0.5696(4) 0.0311(7) Uani 1 1 d . . .
H3A1 H 0.3514 0.5780 0.6804 0.047 Uiso 1 1 calc R . .
H3A2 H 0.3802 0.5849 0.5102 0.047 Uiso 1 1 calc R . .
H3A3 H 0.3125 0.5754 0.5136 0.047 Uiso 1 1 calc R . .
N4A N 0.12478(12) 0.92162(11) 0.4881(3) 0.0250(6) Uani 1 1 d . . .
H4A1 H 0.1158 0.9413 0.5885 0.037 Uiso 1 1 calc R . .
H4A2 H 0.0933 0.9272 0.4053 0.037 Uiso 1 1 calc R . .
H4A3 H 0.1602 0.9374 0.4487 0.037 Uiso 1 1 calc R . .
C1A C 0.38649(13) 0.69929(13) 0.6070(4) 0.0176(7) Uani 1 1 d . . .
C2A C 0.33713(14) 0.65987(13) 0.5769(4) 0.0200(7) Uani 1 1 d . . .
C3A C 0.27792(14) 0.68214(13) 0.5562(4) 0.0208(7) Uani 1 1 d . . .
H3A H 0.2445 0.6544 0.5342 0.025 Uiso 1 1 calc R . .
C4A C 0.26672(14) 0.74537(13) 0.5674(4) 0.0189(7) Uani 1 1 d . . .
C5A C 0.31693(14) 0.78486(14) 0.5953(4) 0.0228(7) Uani 1 1 d . . .
H5A H 0.3102 0.8281 0.6017 0.027 Uiso 1 1 calc R . .
C6A C 0.37631(14) 0.76201(14) 0.6139(4) 0.0228(7) Uani 1 1 d . . .
H6A H 0.4102 0.7895 0.6313 0.027 Uiso 1 1 calc R . .
C7A C 0.08407(14) 0.81803(14) 0.5588(4) 0.0215(7) Uani 1 1 d . . .
C8A C 0.13283(14) 0.85560(13) 0.5231(4) 0.0201(7) Uani 1 1 d . . .
C9A C 0.19145(14) 0.83157(13) 0.5215(4) 0.0204(7) Uani 1 1 d . . .
H9A H 0.2248 0.8577 0.4954 0.025 Uiso 1 1 calc R . .
C10A C 0.20266(13) 0.76961(13) 0.5574(4) 0.0192(7) Uani 1 1 d . . .
C11A C 0.15248(14) 0.73175(14) 0.5881(4) 0.0234(7) Uani 1 1 d . . .
H11A H 0.1587 0.6890 0.6089 0.028 Uiso 1 1 calc R . .
C12A C 0.09362(14) 0.75628(14) 0.5885(4) 0.0244(7) Uani 1 1 d . . .
H12A H 0.0597 0.7302 0.6094 0.029 Uiso 1 1 calc R . .
N1B N 0.35002(11) 0.03152(11) 0.5044(3) 0.0258(6) Uani 1 1 d . . .
H1B1 H 0.3617 0.0186 0.3982 0.039 Uiso 1 1 calc R . .
H1B2 H 0.3204 0.0059 0.5418 0.039 Uiso 1 1 calc R . .
H1B3 H 0.3832 0.0311 0.5831 0.039 Uiso 1 1 calc R . .
N2B N 0.18300(11) 0.46059(11) 0.4479(3) 0.0309(7) Uani 1 1 d . . .
H2B1 H 0.1417 0.4605 0.4198 0.046 Uiso 1 1 calc R . .
H2B2 H 0.2026 0.4821 0.3654 0.046 Uiso 1 1 calc R . .
H2B3 H 0.1906 0.4787 0.5544 0.046 Uiso 1 1 calc R . .
N3B N 0.42835(11) 0.13473(11) 0.4228(3) 0.0223(6) Uani 1 1 d . . .
H3B1 H 0.4495 0.1256 0.5261 0.033 Uiso 1 1 calc R . .
H3B2 H 0.4439 0.1698 0.3774 0.033 Uiso 1 1 calc R . .
H3B3 H 0.4323 0.1031 0.3461 0.033 Uiso 1 1 calc R . .
N4B N 0.10099(11) 0.35444(11) 0.3952(3) 0.0232(6) Uani 1 1 d . . .
H4B1 H 0.0829 0.3170 0.3758 0.035 Uiso 1 1 calc R . .
H4B2 H 0.0936 0.3788 0.2993 0.035 Uiso 1 1 calc R . .
H4B3 H 0.0850 0.3725 0.4899 0.035 Uiso 1 1 calc R . .
C1B C 0.32544(14) 0.09446(13) 0.4885(4) 0.0193(7) Uani 1 1 d . . .
C2B C 0.36289(13) 0.14382(13) 0.4532(4) 0.0175(7) Uani 1 1 d . . .
C3B C 0.33974(13) 0.20287(13) 0.4420(4) 0.0173(7) Uani 1 1 d . . .
H3B H 0.3660 0.2362 0.4151 0.021 Uiso 1 1 calc R . .
C4B C 0.27802(14) 0.21377(13) 0.4699(4) 0.0170(7) Uani 1 1 d . . .
C5B C 0.24035(14) 0.16379(13) 0.5022(4) 0.0215(7) Uani 1 1 d . . .
H5B H 0.1978 0.1704 0.5187 0.026 Uiso 1 1 calc R . .
C6B C 0.26406(14) 0.10428(13) 0.5108(4) 0.0224(7) Uani 1 1 d . . .
H6B H 0.2378 0.0705 0.5320 0.027 Uiso 1 1 calc R . .
C7B C 0.20593(14) 0.39684(13) 0.4544(4) 0.0204(7) Uani 1 1 d . . .
C8B C 0.16728(13) 0.34644(13) 0.4285(4) 0.0178(7) Uani 1 1 d . . .
C9B C 0.19085(13) 0.28740(13) 0.4317(4) 0.0176(7) Uani 1 1 d . . .
H9B H 0.1639 0.2533 0.4110 0.021 Uiso 1 1 calc R . .
C10B C 0.25362(14) 0.27724(13) 0.4650(4) 0.0182(7) Uani 1 1 d . . .
C11B C 0.29196(14) 0.32803(14) 0.4946(4) 0.0215(7) Uani 1 1 d . . .
H11B H 0.3349 0.3219 0.5192 0.026 Uiso 1 1 calc R . .
C12B C 0.26840(14) 0.38758(14) 0.4886(4) 0.0240(7) Uani 1 1 d . . .
H12B H 0.2952 0.4218 0.5081 0.029 Uiso 1 1 calc R . .
H3SB H 0.0955(14) 0.4296(14) 0.7725(18) 0.036 Uiso 1 1 d D . .
H2SA H 0.4407(14) 0.4435(14) 0.3601(18) 0.036 Uiso 1 1 d D . .
H1SA H 0.4308(13) 0.5982(14) 0.2418(18) 0.036 Uiso 1 1 d D . .
H2SB H 0.4857(9) 0.4643(12) 0.248(4) 0.036 Uiso 1 1 d D . .
H1SB H 0.4775(10) 0.5645(12) 0.381(4) 0.036 Uiso 1 1 d D . .
H3SA H 0.0568(12) 0.4702(9) 0.640(4) 0.036 Uiso 1 1 d D . .

loop_
_atom_site_aniso_label
_atom_site_aniso_U_11
_atom_site_aniso_U_22
_atom_site_aniso_U_33
_atom_site_aniso_U_23
_atom_site_aniso_U_13
_atom_site_aniso_U_12
Cl1 0.0320(5) 0.0235(4) 0.0229(4) 0.0008(3) 0.0023(3) -0.0042(4)
Cl2 0.0325(5) 0.0258(5) 0.0270(4) 0.0028(4) 0.0071(4) 0.0059(4)
Cl3 0.0331(5) 0.0281(5) 0.0270(4) -0.0038(4) 0.0019(4) 0.0015(4)
Cl4 0.0317(5) 0.0273(4) 0.0266(4) -0.0032(4) 0.0055(3) -0.0014(4)
Cl5 0.0422(5) 0.0225(4) 0.0255(4) -0.0012(4) 0.0038(4) 0.0022(4)
Cl6 0.0233(5) 0.0269(4) 0.0222(4) -0.0011(3) 0.0020(3) 0.0003(3)
Cl7 0.0275(5) 0.0265(4) 0.0276(4) 0.0050(4) 0.0049(3) 0.0033(4)
Cl8A 0.0374(11) 0.0459(13) 0.0268(11) 0.0108(11) 0.0108(10) 0.0150(9)
Cl8B 0.030(2) 0.051(2) 0.039(2) -0.006(2) -0.0040(17) 0.0086(14)
O1S 0.0360(15) 0.0288(14) 0.0230(13) 0.0000(11) 0.0030(11) 0.0053(11)
O2S 0.0287(15) 0.0342(14) 0.0310(13) -0.0087(11) 0.0037(11) -0.0045(11)
O3S 0.0570(19) 0.0509(18) 0.0243(14) 0.0029(13) 0.0043(13) 0.0279(14)
O4A 0.028(4) 0.030(4) 0.044(5) 0.001(4) 0.016(4) -0.010(3)
O4B 0.027(3) 0.030(3) 0.033(3) -0.006(3) 0.004(3) 0.0027(19)
N1A 0.0227(16) 0.0228(15) 0.0205(14) 0.0018(11) 0.0022(11) 0.0025(12)
N2A 0.0268(18) 0.0383(18) 0.0457(19) 0.0099(15) 0.0061(14) 0.0108(14)
N3A 0.0245(17) 0.0189(15) 0.0502(19) 0.0005(13) 0.0035(14) 0.0043(12)
N4A 0.0221(16) 0.0203(15) 0.0323(16) -0.0023(12) 0.0012(12) 0.0032(11)
C1A 0.0172(18) 0.0193(17) 0.0166(16) 0.0033(13) 0.0032(12) 0.0052(13)
C2A 0.0222(19) 0.0139(16) 0.0240(17) 0.0030(13) 0.0021(14) 0.0012(13)
C3A 0.0178(18) 0.0158(17) 0.0289(18) 0.0005(14) 0.0016(14) -0.0025(13)
C4A 0.0168(17) 0.0197(17) 0.0202(16) 0.0016(13) 0.0018(13) 0.0005(13)
C5A 0.0221(19) 0.0132(16) 0.0331(19) 0.0018(14) 0.0015(14) 0.0016(13)
C6A 0.0182(18) 0.0189(17) 0.0310(18) 0.0012(14) -0.0007(14) -0.0053(14)
C7A 0.0134(18) 0.0289(19) 0.0225(17) 0.0021(14) 0.0020(13) 0.0026(14)
C8A 0.0226(19) 0.0164(17) 0.0209(17) 0.0008(13) -0.0017(13) 0.0035(14)
C9A 0.0212(19) 0.0174(17) 0.0230(17) 0.0001(13) 0.0035(13) -0.0026(14)
C10A 0.0193(18) 0.0194(17) 0.0188(16) -0.0005(13) 0.0007(13) 0.0021(14)
C11A 0.0213(19) 0.0169(17) 0.0318(18) 0.0038(14) 0.0010(14) 0.0007(14)
C12A 0.0162(19) 0.0242(19) 0.0330(19) 0.0065(14) 0.0031(14) -0.0039(14)
N1B 0.0275(16) 0.0188(15) 0.0318(16) 0.0008(12) 0.0078(12) 0.0028(12)
N2B 0.0242(17) 0.0187(15) 0.0489(18) -0.0019(13) -0.0059(13) 0.0032(12)
N3B 0.0187(15) 0.0195(14) 0.0284(15) -0.0008(12) -0.0003(11) -0.0008(11)
N4B 0.0206(16) 0.0211(15) 0.0277(15) 0.0031(11) 0.0006(12) 0.0015(12)
C1B 0.0246(19) 0.0139(16) 0.0197(16) 0.0010(13) 0.0041(13) 0.0031(14)
C2B 0.0126(17) 0.0200(17) 0.0200(16) -0.0015(13) 0.0019(13) 0.0027(13)
C3B 0.0156(18) 0.0163(16) 0.0196(16) 0.0009(13) -0.0007(12) -0.0022(13)
C4B 0.0196(18) 0.0158(16) 0.0155(15) 0.0005(12) -0.0001(12) 0.0028(13)
C5B 0.0156(18) 0.0235(18) 0.0257(17) 0.0024(14) 0.0037(13) 0.0014(14)
C6B 0.024(2) 0.0167(17) 0.0272(18) 0.0019(14) 0.0065(14) -0.0033(14)
C7B 0.0234(19) 0.0151(17) 0.0223(17) -0.0020(13) -0.0012(14) 0.0024(13)
C8B 0.0130(17) 0.0224(18) 0.0177(16) -0.0010(13) -0.0011(12) 0.0013(13)
C9B 0.0176(18) 0.0151(16) 0.0200(16) -0.0001(13) -0.0001(13) -0.0035(13)
C10B 0.0203(18) 0.0172(16) 0.0171(16) 0.0009(13) 0.0016(13) 0.0015(13)
C11B 0.0141(18) 0.0225(18) 0.0275(18) -0.0018(14) -0.0008(13) -0.0002(14)
C12B 0.0196(19) 0.0181(17) 0.0333(19) -0.0014(14) -0.0061(15) -0.0037(14)

loop_
_atom_type_symbol
_atom_type_description
_atom_type_scat_dispersion_real
_atom_type_scat_dispersion_imag
_atom_type_scat_source
C C 0.0033 0.0000 'International Tables Vol C Tables 4.2.6.8 and 6.1.1.4'
H H 0.0000 0.0000 'International Tables Vol C Tables 4.2.6.8 and 6.1.1.4'
N N 0.0061 0.0000 'International Tables Vol C Tables 4.2.6.8 and 6.1.1.4'
O O 0.0106 0.0000 'International Tables Vol C Tables 4.2.6.8 and 6.1.1.4'
Cl Cl 0.1484 0.0000 'International Tables Vol C Tables 4.2.6.8 and 6.1.1.4'

loop_
_geom_angle_atom_site_label_1
_geom_angle_atom_site_label_2
_geom_angle_atom_site_label_3
_geom_angle
_geom_angle_site_symmetry_1
_geom_angle_site_symmetry_3
_geom_angle_publ_flag
H1SA O1S H1SB 119(3) . . ?
H2SA O2S H2SB 98(3) . . ?
H3SB O3S H3SA 113(3) . . ?
C1A N1A H1A1 109.5 . . ?
C1A N1A H1A2 109.5 . . ?
H1A1 N1A H1A2 109.5 . . ?
C1A N1A H1A3 109.5 . . ?
H1A1 N1A H1A3 109.5 . . ?
H1A2 N1A H1A3 109.5 . . ?
C7A N2A H2A1 109.5 . . ?
C7A N2A H2A2 109.5 . . ?
H2A1 N2A H2A2 109.5 . . ?
C7A N2A H2A3 109.5 . . ?
H2A1 N2A H2A3 109.5 . . ?
H2A2 N2A H2A3 109.5 . . ?
C2A N3A H3A1 109.5 . . ?
C2A N3A H3A2 109.5 . . ?
H3A1 N3A H3A2 109.5 . . ?
C2A N3A H3A3 109.5 . . ?
H3A1 N3A H3A3 109.5 . . ?
H3A2 N3A H3A3 109.5 . . ?
C8A N4A H4A1 109.5 . . ?
C8A N4A H4A2 109.5 . . ?
H4A1 N4A H4A2 109.5 . . ?
C8A N4A H4A3 109.5 . . ?
H4A1 N4A H4A3 109.5 . . ?
H4A2 N4A H4A3 109.5 . . ?
C2A C1A C6A 119.5(3) . . ?
C2A C1A N1A 121.5(3) . . ?
C6A C1A N1A 118.9(3) . . ?
C3A C2A C1A 120.9(3) . . ?
C3A C2A N3A 118.1(3) . . ?
C1A C2A N3A 121.0(3) . . ?
C2A C3A C4A 120.2(3) . . ?
C2A C3A H3A 119.9 . . ?
C4A C3A H3A 119.9 . . ?
C5A C4A C3A 118.4(3) . . ?
C5A C4A C10A 120.8(3) . . ?
C3A C4A C10A 120.7(3) . . ?
C6A C5A C4A 120.8(3) . . ?
C6A C5A H5A 119.6 . . ?
C4A C5A H5A 119.6 . . ?
C1A C6A C5A 120.1(3) . . ?
C1A C6A H6A 120.0 . . ?
C5A C6A H6A 120.0 . . ?
C12A C7A C8A 120.0(3) . . ?
C12A C7A N2A 117.9(3) . . ?
C8A C7A N2A 122.1(3) . . ?
C9A C8A C7A 120.0(3) . . ?
C9A C8A N4A 117.9(3) . . ?
C7A C8A N4A 122.0(3) . . ?
C8A C9A C10A 121.0(3) . . ?
C8A C9A H9A 119.5 . . ?
C10A C9A H9A 119.5 . . ?
C9A C10A C11A 118.2(3) . . ?
C9A C10A C4A 120.3(3) . . ?
C11A C10A C4A 121.4(3) . . ?
C12A C11A C10A 120.3(3) . . ?
C12A C11A H11A 119.9 . . ?
C10A C11A H11A 119.9 . . ?
C7A C12A C11A 120.3(3) . . ?
C7A C12A H12A 119.8 . . ?
C11A C12A H12A 119.8 . . ?
C1B N1B H1B1 109.5 . . ?
C1B N1B H1B2 109.5 . . ?
H1B1 N1B H1B2 109.5 . . ?
C1B N1B H1B3 109.5 . . ?
H1B1 N1B H1B3 109.5 . . ?
H1B2 N1B H1B3 109.5 . . ?
C7B N2B H2B1 109.5 . . ?
C7B N2B H2B2 109.5 . . ?
H2B1 N2B H2B2 109.5 . . ?
C7B N2B H2B3 109.5 . . ?
H2B1 N2B H2B3 109.5 . . ?
H2B2 N2B H2B3 109.5 . . ?
C2B N3B H3B1 109.5 . . ?
C2B N3B H3B2 109.5 . . ?
H3B1 N3B H3B2 109.5 . . ?
C2B N3B H3B3 109.5 . . ?
H3B1 N3B H3B3 109.5 . . ?
H3B2 N3B H3B3 109.5 . . ?
C8B N4B H4B1 109.5 . . ?
C8B N4B H4B2 109.5 . . ?
H4B1 N4B H4B2 109.5 . . ?
C8B N4B H4B3 109.5 . . ?
H4B1 N4B H4B3 109.5 . . ?
H4B2 N4B H4B3 109.5 . . ?
C6B C1B C2B 119.5(3) . . ?
C6B C1B N1B 119.0(3) . . ?
C2B C1B N1B 121.5(3) . . ?
C3B C2B C1B 121.1(3) . . ?
C3B C2B N3B 117.9(3) . . ?
C1B C2B N3B 120.9(3) . . ?
C2B C3B C4B 120.0(3) . . ?
C2B C3B H3B 120.0 . . ?
C4B C3B H3B 120.0 . . ?
C5B C4B C3B 118.6(3) . . ?
C5B C4B C10B 121.2(3) . . ?
C3B C4B C10B 120.2(3) . . ?
C4B C5B C6B 120.8(3) . . ?
C4B C5B H5B 119.6 . . ?
C6B C5B H5B 119.6 . . ?
C1B C6B C5B 119.9(3) . . ?
C1B C6B H6B 120.0 . . ?
C5B C6B H6B 120.0 . . ?
C12B C7B C8B 119.5(3) . . ?
C12B C7B N2B 118.1(3) . . ?
C8B C7B N2B 122.5(3) . . ?
C9B C8B C7B 120.6(3) . . ?
C9B C8B N4B 118.4(3) . . ?
C7B C8B N4B 121.0(3) . . ?
C8B C9B C10B 120.6(3) . . ?
C8B C9B H9B 119.7 . . ?
C10B C9B H9B 119.7 . . ?
C9B C10B C11B 118.4(3) . . ?
C9B C10B C4B 120.0(3) . . ?
C11B C10B C4B 121.7(3) . . ?
C12B C11B C10B 121.1(3) . . ?
C12B C11B H11B 119.5 . . ?
C10B C11B H11B 119.5 . . ?
C7B C12B C11B 119.8(3) . . ?
C7B C12B H12B 120.1 . . ?
C11B C12B H12B 120.1 . . ?

loop_
_geom_bond_atom_site_label_1
_geom_bond_atom_site_label_2
_geom_bond_distance
_geom_bond_site_symmetry_2
_geom_bond_publ_flag
Cl8A O4A 0.533(9) . ?
Cl8B O4B 0.594(5) . ?
O1S H1SA 0.926(10) . ?
O1S H1SB 0.931(10) . ?
O2S H2SA 0.946(10) . ?
O2S H2SB 0.922(10) . ?
O3S H3SB 0.930(10) . ?
O3S H3SA 0.928(10) . ?
N1A C1A 1.460(3) . ?
N1A H1A1 0.9100 . ?
N1A H1A2 0.9100 . ?
N1A H1A3 0.9100 . ?
N2A C7A 1.470(4) . ?
N2A H2A1 0.9100 . ?
N2A H2A2 0.9100 . ?
N2A H2A3 0.9100 . ?
N3A C2A 1.460(4) . ?
N3A H3A1 0.9100 . ?
N3A H3A2 0.9100 . ?
N3A H3A3 0.9100 . ?
N4A C8A 1.466(3) . ?
N4A H4A1 0.9100 . ?
N4A H4A2 0.9100 . ?
N4A H4A3 0.9100 . ?
C1A C2A 1.379(4) . ?
C1A C6A 1.380(4) . ?
C2A C3A 1.374(4) . ?
C3A C4A 1.397(4) . ?
C3A H3A 0.9500 . ?
C4A C5A 1.393(4) . ?
C4A C10A 1.485(4) . ?
C5A C6A 1.381(4) . ?
C5A H5A 0.9500 . ?
C6A H6A 0.9500 . ?
C7A C12A 1.373(4) . ?
C7A C8A 1.377(4) . ?
C8A C9A 1.376(4) . ?
C9A C10A 1.391(4) . ?
C9A H9A 0.9500 . ?
C10A C11A 1.396(4) . ?
C11A C12A 1.385(4) . ?
C11A H11A 0.9500 . ?
C12A H12A 0.9500 . ?
N1B C1B 1.468(4) . ?
N1B H1B1 0.9100 . ?
N1B H1B2 0.9100 . ?
N1B H1B3 0.9100 . ?
N2B C7B 1.470(4) . ?
N2B H2B1 0.9100 . ?
N2B H2B2 0.9100 . ?
N2B H2B3 0.9100 . ?
N3B C2B 1.468(3) . ?
N3B H3B1 0.9100 . ?
N3B H3B2 0.9100 . ?
N3B H3B3 0.9100 . ?
N4B C8B 1.457(3) . ?
N4B H4B1 0.9100 . ?
N4B H4B2 0.9100 . ?
N4B H4B3 0.9100 . ?
C1B C6B 1.371(4) . ?
C1B C2B 1.381(4) . ?
C2B C3B 1.377(4) . ?
C3B C4B 1.391(4) . ?
C3B H3B 0.9500 . ?
C4B C5B 1.389(4) . ?
C4B C10B 1.475(4) . ?
C5B C6B 1.390(4) . ?
C5B H5B 0.9500 . ?
C6B H6B 0.9500 . ?
C7B C12B 1.380(4) . ?
C7B C8B 1.385(4) . ?
C8B C9B 1.379(4) . ?
C9B C10B 1.389(4) . ?
C9B H9B 0.9500 . ?
C10B C11B 1.391(4) . ?
C11B C12B 1.389(4) . ?
C11B H11B 0.9500 . ?
C12B H12B 0.9500 . ?

loop_
_geom_hbond_atom_site_label_D
_geom_hbond_atom_site_label_H
_geom_hbond_atom_site_label_A
_geom_hbond_distance_DH
_geom_hbond_distance_HA
_geom_hbond_distance_DA
_geom_hbond_angle_DHA
_geom_hbond_site_symmetry_A
N1A H1A1 Cl1 0.91 2.25 3.119(2) 160.6 .
N1A H1A2 Cl6 0.91 2.19 3.061(3) 159.9 2_656
N1A H1A3 O1S 0.91 2.03 2.803(3) 142.4 .
N1A H1A3 Cl6 0.91 2.68 3.196(2) 116.8 3_666
N2A H2A1 O4A 0.91 2.18 3.030(12) 154.7 4_576
N2A H2A1 Cl8A 0.91 2.47 3.273(4) 146.9 4_576
N2A H2A2 Cl7 0.91 2.18 3.084(3) 173.2 2_556
N2A H2A3 O4B 0.91 2.45 3.055(7) 124.5 4_575
N2A H2A3 Cl7 0.91 2.72 3.240(3) 117.4 3_566
N2A H2A3 Cl8B 0.91 2.85 3.502(5) 129.9 4_575
N2A H2A3 Cl3 0.91 2.95 3.386(3) 111.2 3_576
N3A H3A1 Cl1 0.91 2.60 3.329(3) 138.1 .
N3A H3A2 O1S 0.91 1.88 2.764(3) 162.3 .
N3A H3A3 Cl5 0.91 2.31 3.105(3) 145.4 .
N3A H3A3 Cl4 0.91 2.75 3.152(3) 108.2 .
N4A H4A1 O4A 0.91 2.04 2.865(10) 149.8 4_576
N4A H4A1 Cl8A 0.91 2.42 3.249(3) 151.3 4_576
N4A H4A1 Cl3 0.91 2.78 3.263(2) 114.7 .
N4A H4A2 O4B 0.91 1.88 2.775(8) 169.3 4_575
N4A H4A2 Cl8B 0.91 2.18 3.066(5) 163.5 4_575
N4A H4A3 Cl4 0.91 2.30 3.178(3) 160.7 4_575
N1B H1B1 Cl2 0.91 2.49 3.313(2) 150.9 2_645
N1B H1B2 Cl5 0.91 2.28 3.135(3) 155.4 4_566
N1B H1B2 Cl4 0.91 2.88 3.348(3) 113.2 4_565
N1B H1B3 O2S 0.91 1.95 2.827(3) 160.7 4_566
N2B H2B1 O3S 0.91 2.35 2.840(4) 113.7 .
N2B H2B1 N4B 0.91 2.47 2.924(3) 111.3 .
N2B H2B1 Cl8A 0.91 2.66 3.316(4) 129.9 .
N2B H2B1 Cl3 0.91 2.93 3.442(3) 117.3 4_575
N2B H2B2 Cl5 0.91 2.20 3.075(3) 160.7 .
N2B H2B3 Cl4 0.91 2.20 3.071(3) 159.9 .
N3B H3B1 O2S 0.91 2.18 2.946(3) 141.4 4_566
N3B H3B1 Cl1 0.91 2.77 3.352(2) 122.8 2_646
N3B H3B2 Cl6 0.91 2.25 3.096(3) 154.0 4_565
N3B H3B3 Cl2 0.91 2.23 3.118(3) 166.3 2_645
N4B H4B1 Cl7 0.91 2.34 3.156(3) 149.5 4_565
N4B H4B1 Cl7 0.91 2.77 3.235(2) 113.0 .
N4B H4B2 Cl3 0.91 2.20 3.091(3) 164.9 4_575
N4B H4B3 O3S 0.91 1.87 2.713(3) 152.3 .
O3S H3SB Cl3 0.930(10) 2.165(14) 3.063(2) 162(3) 4_576
O2S H2SA Cl2 0.946(10) 2.206(11) 3.144(2) 172(3) 3_666
O1S H1SA Cl1 0.926(10) 2.209(15) 3.088(2) 158(3) 1_554
O2S H2SB Cl1 0.922(10) 2.78(3) 3.186(2) 108(2) 3_666
O2S H2SB Cl2 0.922(10) 2.658(14) 3.548(2) 162(3) .
O1S H1SB Cl2 0.931(10) 2.326(17) 3.185(2) 153(3) .
O3S H3SA O4A 0.928(10) 2.66(3) 3.161(12) 115(2) 3_566
O3S H3SA Cl8A 0.928(10) 2.69(3) 3.182(4) 114(2) 3_566
O3S H3SA Cl8B 0.928(10) 2.466(17) 3.326(6) 154(3) .

loop_
_geom_torsion_atom_site_label_1
_geom_torsion_atom_site_label_2
_geom_torsion_atom_site_label_3
_geom_torsion_atom_site_label_4
_geom_torsion
_geom_torsion_site_symmetry_1
_geom_torsion_site_symmetry_2
_geom_torsion_site_symmetry_3
_geom_torsion_site_symmetry_4
_geom_torsion_publ_flag
C6A C1A C2A C3A -0.9(4) . . . . ?
N1A C1A C2A C3A 178.3(3) . . . . ?
C6A C1A C2A N3A -179.8(3) . . . . ?
N1A C1A C2A N3A -0.5(4) . . . . ?
C1A C2A C3A C4A -0.8(4) . . . . ?
N3A C2A C3A C4A 178.1(3) . . . . ?
C2A C3A C4A C5A 1.6(4) . . . . ?
C2A C3A C4A C10A -175.8(3) . . . . ?
C3A C4A C5A C6A -0.9(4) . . . . ?
C10A C4A C5A C6A 176.6(3) . . . . ?
C2A C1A C6A C5A 1.7(4) . . . . ?
N1A C1A C6A C5A -177.6(3) . . . . ?
C4A C5A C6A C1A -0.8(5) . . . . ?
C12A C7A C8A C9A -1.7(5) . . . . ?
N2A C7A C8A C9A 177.9(3) . . . . ?
C12A C7A C8A N4A 179.1(3) . . . . ?
N2A C7A C8A N4A -1.3(4) . . . . ?
C7A C8A C9A C10A -0.7(4) . . . . ?
N4A C8A C9A C10A 178.6(3) . . . . ?
C8A C9A C10A C11A 2.6(4) . . . . ?
C8A C9A C10A C4A -175.7(3) . . . . ?
C5A C4A C10A C9A 19.9(4) . . . . ?
C3A C4A C10A C9A -162.7(3) . . . . ?
C5A C4A C10A C11A -158.3(3) . . . . ?
C3A C4A C10A C11A 19.1(4) . . . . ?
C9A C10A C11A C12A -2.2(4) . . . . ?
C4A C10A C11A C12A 176.1(3) . . . . ?
C8A C7A C12A C11A 2.0(5) . . . . ?
N2A C7A C12A C11A -177.5(3) . . . . ?
C10A C11A C12A C7A -0.1(5) . . . . ?
C6B C1B C2B C3B 0.7(4) . . . . ?
N1B C1B C2B C3B -178.7(3) . . . . ?
C6B C1B C2B N3B -177.9(3) . . . . ?
N1B C1B C2B N3B 2.7(4) . . . . ?
C1B C2B C3B C4B 1.4(4) . . . . ?
N3B C2B C3B C4B -179.9(3) . . . . ?
C2B C3B C4B C5B -2.5(4) . . . . ?
C2B C3B C4B C10B 177.6(3) . . . . ?
C3B C4B C5B C6B 1.6(4) . . . . ?
C10B C4B C5B C6B -178.5(3) . . . . ?
C2B C1B C6B C5B -1.6(4) . . . . ?
N1B C1B C6B C5B 177.8(3) . . . . ?
C4B C5B C6B C1B 0.5(5) . . . . ?
C12B C7B C8B C9B -1.8(4) . . . . ?
N2B C7B C8B C9B 178.5(3) . . . . ?
C12B C7B C8B N4B 178.9(3) . . . . ?
N2B C7B C8B N4B -0.8(4) . . . . ?
C7B C8B C9B C10B 1.5(4) . . . . ?
N4B C8B C9B C10B -179.2(2) . . . . ?
C8B C9B C10B C11B -0.1(4) . . . . ?
C8B C9B C10B C4B 179.3(3) . . . . ?
C5B C4B C10B C9B -22.4(4) . . . . ?
C3B C4B C10B C9B 157.6(3) . . . . ?
C5B C4B C10B C11B 157.0(3) . . . . ?
C3B C4B C10B C11B -23.0(4) . . . . ?
C9B C10B C11B C12B -0.9(4) . . . . ?
C4B C10B C11B C12B 179.7(3) . . . . ?
C8B C7B C12B C11B 0.8(5) . . . . ?
N2B C7B C12B C11B -179.5(3) . . . . ?
C10B C11B C12B C7B 0.5(5) . . . . ?
